data_7251730
loop_
_publ_author_name
'Zeng, Yanyan'
'Zheng, Fei'
'Jin, Lingyu'
'Chen, Qiu Mei'
'Zhou, Ping'
'Mou, Xiaoqing'
'Wu, Xiang Hua'
'Zhang, Jun Feng'
'Ren, Wen Xiu'

_publ_section_title
;
 Synthesis and antitumor activity of mono and digold(i) alkynyl complexes
 with oligo(ethylene glycol)methylether.
;
_journal_issue 8
_journal_name_full 'RSC advances'
_journal_page_first 7092
_journal_page_last 7096
_journal_paper_doi 10.1039/d5ra08951d
_journal_volume 16
_journal_year 2026
_chemical_formula_moiety '2(C29 H26 Au O2 P)'
_chemical_formula_sum 'C58 H52 Au2 O4 P2'
_chemical_formula_weight 1268.87
_space_group_crystal_system triclinic
_space_group_IT_number 2
_space_group_name_Hall '-P 1'
_space_group_name_H-M_alt 'P -1'
_atom_sites_solution_hydrogens geom
_atom_sites_solution_primary iterative
_audit_creation_date 2023-04-23
_audit_creation_method
;
Olex2 1.2
(compiled 2018.05.29 svn.r3508 for OlexSys, GUI svn.r5506)
;
_audit_update_record
;
2025-11-19 deposited with the CCDC.	2026-01-26 downloaded from the CCDC.
;
_cell_angle_alpha 92.47(3)
_cell_angle_beta 110.71(3)
_cell_angle_gamma 110.25(3)
_cell_formula_units_Z 1
_cell_length_a 10.434(2)
_cell_length_b 10.785(2)
_cell_length_c 13.251(3)
_cell_measurement_reflns_used 11902
_cell_measurement_temperature 293(2)
_cell_measurement_theta_max 24.997
_cell_measurement_theta_min 3.197
_cell_volume 1285.1(6)
_computing_molecular_graphics 'Olex2 (Dolomanov et al., 2009)'
_computing_publication_material 'Olex2 (Dolomanov et al., 2009)'
_computing_structure_refinement 'XL (Sheldrick, 2008)'
_computing_structure_solution 'olex2.solve (Bourhis et al., 2015)'
_diffrn_ambient_temperature 293(2)
_diffrn_measured_fraction_theta_full 0.976
_diffrn_measured_fraction_theta_max 0.976
_diffrn_measurement_device_type 'Bruker P4'
_diffrn_measurement_method '\w scans'
_diffrn_radiation_monochromator graphite
_diffrn_radiation_type MoK\a
_diffrn_radiation_wavelength 0.71073
_diffrn_reflns_av_R_equivalents 0.0936
_diffrn_reflns_av_unetI/netI 0.1252
_diffrn_reflns_Laue_measured_fraction_full 0.976
_diffrn_reflns_Laue_measured_fraction_max 0.976
_diffrn_reflns_limit_h_max 12
_diffrn_reflns_limit_h_min -12
_diffrn_reflns_limit_k_max 12
_diffrn_reflns_limit_k_min -11
_diffrn_reflns_limit_l_max 15
_diffrn_reflns_limit_l_min -15
_diffrn_reflns_number 9554
_diffrn_reflns_point_group_measured_fraction_full 0.976
_diffrn_reflns_point_group_measured_fraction_max 0.976
_diffrn_reflns_theta_full 24.997
_diffrn_reflns_theta_max 24.997
_diffrn_reflns_theta_min 3.197
_exptl_absorpt_coefficient_mu 5.809
_exptl_absorpt_correction_type none
_exptl_crystal_colour yellow
_exptl_crystal_density_diffrn 1.639
_exptl_crystal_description block
_exptl_crystal_F_000 620
_refine_diff_density_max 1.282
_refine_diff_density_min -2.073
_refine_diff_density_rms 0.219
_refine_ls_extinction_method none
_refine_ls_goodness_of_fit_ref 1.036
_refine_ls_hydrogen_treatment constr
_refine_ls_matrix_type full
_refine_ls_number_parameters 299
_refine_ls_number_reflns 4431
_refine_ls_number_restraints 30
_refine_ls_restrained_S_all 1.038
_refine_ls_R_factor_all 0.0992
_refine_ls_R_factor_gt 0.0709
_refine_ls_shift/su_max 0.000
_refine_ls_shift/su_mean 0.000
_refine_ls_structure_factor_coef Fsqd
_refine_ls_weighting_details 'w=1/[\s^2^(Fo^2^)+(0.1189P)^2^] where P=(Fo^2^+2Fc^2^)/3'
_refine_ls_weighting_scheme calc
_refine_ls_wR_factor_gt 0.1812
_refine_ls_wR_factor_ref 0.2190
_reflns_Friedel_coverage 0.000
_reflns_number_gt 3083
_reflns_number_total 4431
_reflns_threshold_expression 'I > 2\s(I)'
_cod_data_source_file d5ra08951d2.cif
_cod_data_source_block 1
_cod_original_cell_volume 1285.2(6)
_cod_database_code 7251730
_shelx_shelxl_version_number 2014/7
_shelx_space_group_comment
;
The symmetry employed for this shelxl refinement is uniquely defined
by the following loop, which should always be used as a source of
symmetry information in preference to the above space-group names.
They are only intended as comments.
;
_olex2_refinement_description
;
1. Fixed Uiso
 At 1.2 times of:
  All C(H) groups, All C(H,H) groups
 At 1.5 times of:
  All C(H,H,H) groups
2. Restrained distances
 C9-C10
 1.47 with sigma of 0.02
3. Rigid bond restraints
 C9, C10, C11, O2
 with sigma for 1-2 distances of 0.01 and sigma for 1-3 distances of 0.01
4. Uiso/Uaniso restraints and constraints
Uanis(C9) \\sim Ueq, Uanis(C10) \\sim Ueq, Uanis(C11) \\sim Ueq, Uanis(O2)
\\sim Ueq: with sigma of 0.01 and sigma for terminal atoms of 0.02
5.a Secondary CH2 refined with riding coordinates:
 C9(H9A,H9B), C10(H10A,H10B)
5.b Aromatic/amide H refined with riding coordinates:
 C4(H4), C5(H5), C7(H7), C8(H8), C13(H13), C14(H14), C15(H15), C16(H16),
 C17(H17), C19(H19), C20(H20), C21(H21), C22(H22), C23(H23), C25(H25), C26(H26),
  C27(H27), C28(H28), C29(H29)
5.c Idealised Me refined as rotating group:
 C11(H11A,H11B,H11C)
;
_olex2_submission_special_instructions 'No special instructions were received'

loop_
_space_group_symop_operation_xyz
'x, y, z'
'-x, -y, -z'

loop_
_atom_site_label
_atom_site_type_symbol
_atom_site_fract_x
_atom_site_fract_y
_atom_site_fract_z
_atom_site_U_iso_or_equiv
_atom_site_adp_type
_atom_site_occupancy
_atom_site_site_symmetry_order
_atom_site_calc_flag
_atom_site_refinement_flags_posn
_atom_site_refinement_flags_adp
_atom_site_refinement_flags_occupancy
_atom_site_disorder_assembly
_atom_site_disorder_group
Au1 Au 0.34498(6) 0.43644(5) 0.14651(4) 0.0648(3) Uani 1 1 d . . . . .
P1 P 0.5906(4) 0.5689(4) 0.2336(3) 0.0575(8) Uani 1 1 d . . . . .
O1 O -0.5323(13) -0.0779(13) -0.3377(9) 0.092(3) Uani 1 1 d . . . . .
O2 O -0.714(2) -0.202(2) -0.5483(15) 0.153(6) Uani 1 1 d . U . . .
C1 C 0.1292(19) 0.3130(15) 0.0578(11) 0.063(3) Uani 1 1 d . . . . .
C2 C 0.014(2) 0.2432(17) -0.0067(15) 0.077(4) Uani 1 1 d . . . . .
C3 C -0.1320(16) 0.1638(15) -0.0905(12) 0.069(4) Uani 1 1 d . . . . .
C4 C -0.172(2) 0.0267(18) -0.1284(14) 0.089(5) Uani 1 1 d . . . . .
H4 H -0.1044 -0.0125 -0.0959 0.106 Uiso 1 1 calc R . . . .
C5 C -0.3007(17) -0.0492(16) -0.2085(14) 0.077(4) Uani 1 1 d . . . . .
H5 H -0.3219 -0.1390 -0.2328 0.093 Uiso 1 1 calc R . . . .
C6 C -0.3998(16) 0.0056(15) -0.2538(12) 0.067(4) Uani 1 1 d . . . . .
C7 C -0.3697(17) 0.1340(16) -0.2176(13) 0.077(4) Uani 1 1 d . . . . .
H7 H -0.4399 0.1703 -0.2498 0.092 Uiso 1 1 calc R . . . .
C8 C -0.2413(16) 0.2114(16) -0.1365(13) 0.081(5) Uani 1 1 d . . . . .
H8 H -0.2257 0.2992 -0.1107 0.097 Uiso 1 1 calc R . . . .
C9 C -0.627(2) -0.027(2) -0.4095(17) 0.105(5) Uani 1 1 d D U . . .
H9A H -0.5733 0.0340 -0.4458 0.126 Uiso 1 1 calc R . . . .
H9B H -0.6594 0.0230 -0.3684 0.126 Uiso 1 1 calc R . . . .
C10 C -0.762(3) -0.140(2) -0.4957(19) 0.133(7) Uani 1 1 d D U . . .
H10A H -0.8176 -0.2012 -0.4605 0.160 Uiso 1 1 calc R . . . .
H10B H -0.8267 -0.1033 -0.5452 0.160 Uiso 1 1 calc R . . . .
C11 C -0.842(4) -0.329(3) -0.616(3) 0.197(11) Uani 1 1 d . U . . .
H11A H -0.8046 -0.3923 -0.6358 0.295 Uiso 1 1 calc GR . . . .
H11B H -0.9030 -0.3097 -0.6816 0.295 Uiso 1 1 calc GR . . . .
H11C H -0.8998 -0.3673 -0.5745 0.295 Uiso 1 1 calc GR . . . .
C12 C 0.7049(14) 0.4808(13) 0.2122(10) 0.054(3) Uani 1 1 d . . . . .
C13 C 0.6839(19) 0.3574(16) 0.2431(14) 0.083(5) Uani 1 1 d . . . . .
H13 H 0.6158 0.3228 0.2750 0.100 Uiso 1 1 calc R . . . .
C14 C 0.7644(18) 0.2839(15) 0.2268(13) 0.074(4) Uani 1 1 d . . . . .
H14 H 0.7552 0.2033 0.2518 0.089 Uiso 1 1 calc R . . . .
C15 C 0.855(2) 0.3311(17) 0.1748(14) 0.079(5) Uani 1 1 d . . . . .
H15 H 0.9061 0.2811 0.1622 0.095 Uiso 1 1 calc R . . . .
C16 C 0.8741(17) 0.4539(16) 0.1387(11) 0.074(4) Uani 1 1 d . . . . .
H16 H 0.9375 0.4848 0.1024 0.089 Uiso 1 1 calc R . . . .
C17 C 0.7966(17) 0.5298(14) 0.1579(11) 0.064(3) Uani 1 1 d . . . . .
H17 H 0.8072 0.6114 0.1343 0.077 Uiso 1 1 calc R . . . .
C18 C 0.6497(16) 0.7229(14) 0.1858(11) 0.062(3) Uani 1 1 d . . . . .
C19 C 0.567(2) 0.7359(17) 0.0846(16) 0.084(5) Uani 1 1 d . . . . .
H19 H 0.4779 0.6658 0.0417 0.101 Uiso 1 1 calc R . . . .
C20 C 0.616(3) 0.855(3) 0.0434(18) 0.119(8) Uani 1 1 d . . . . .
H20 H 0.5573 0.8650 -0.0247 0.143 Uiso 1 1 calc R . . . .
C21 C 0.750(4) 0.954(2) 0.106(2) 0.126(9) Uani 1 1 d . . . . .
H21 H 0.7858 1.0299 0.0772 0.151 Uiso 1 1 calc R . . . .
C22 C 0.831(3) 0.946(3) 0.205(2) 0.129(8) Uani 1 1 d . . . . .
H22 H 0.9194 1.0175 0.2469 0.155 Uiso 1 1 calc R . . . .
C23 C 0.781(2) 0.825(2) 0.2471(16) 0.097(5) Uani 1 1 d . . . . .
H23 H 0.8382 0.8176 0.3166 0.116 Uiso 1 1 calc R . . . .
C24 C 0.6560(18) 0.6164(17) 0.3808(12) 0.071(4) Uani 1 1 d . . . . .
C25 C 0.788(2) 0.625(2) 0.4480(13) 0.104(7) Uani 1 1 d . . . . .
H25 H 0.8464 0.5991 0.4197 0.125 Uiso 1 1 calc R . . . .
C26 C 0.842(2) 0.672(3) 0.5613(14) 0.121(8) Uani 1 1 d . . . . .
H26 H 0.9369 0.6824 0.6082 0.145 Uiso 1 1 calc R . . . .
C27 C 0.746(3) 0.703(2) 0.6008(15) 0.118(8) Uani 1 1 d . . . . .
H27 H 0.7789 0.7339 0.6756 0.142 Uiso 1 1 calc R . . . .
C28 C 0.608(2) 0.6888(17) 0.5336(14) 0.082(5) Uani 1 1 d . . . . .
H28 H 0.5445 0.7050 0.5617 0.098 Uiso 1 1 calc R . . . .
C29 C 0.5642(19) 0.6495(17) 0.4216(14) 0.080(4) Uani 1 1 d . . . . .
H29 H 0.4722 0.6454 0.3734 0.096 Uiso 1 1 calc R . . . .

loop_
_atom_site_aniso_label
_atom_site_aniso_U_11
_atom_site_aniso_U_22
_atom_site_aniso_U_33
_atom_site_aniso_U_23
_atom_site_aniso_U_13
_atom_site_aniso_U_12
Au1 0.0525(4) 0.0702(4) 0.0679(4) 0.0146(3) 0.0230(3) 0.0200(3)
P1 0.048(2) 0.058(2) 0.062(2) 0.0090(16) 0.0213(17) 0.0158(17)
O1 0.076(8) 0.097(9) 0.080(7) 0.010(6) 0.012(6) 0.027(7)
O2 0.155(10) 0.149(9) 0.137(9) 0.025(6) 0.051(7) 0.046(7)
C1 0.080(11) 0.059(8) 0.051(7) 0.014(7) 0.032(8) 0.019(8)
C2 0.073(12) 0.068(10) 0.087(11) 0.014(9) 0.041(10) 0.016(9)
C3 0.063(9) 0.070(9) 0.066(9) 0.009(7) 0.033(8) 0.011(8)
C4 0.076(12) 0.102(14) 0.095(12) 0.028(10) 0.018(10) 0.057(11)
C5 0.056(9) 0.063(9) 0.096(12) 0.027(8) 0.015(9) 0.019(8)
C6 0.050(8) 0.072(9) 0.065(8) 0.002(7) 0.019(7) 0.014(8)
C7 0.061(10) 0.074(10) 0.089(11) 0.014(8) 0.020(9) 0.028(9)
C8 0.052(9) 0.073(10) 0.089(11) -0.011(8) -0.006(8) 0.031(8)
C9 0.097(9) 0.110(9) 0.108(8) 0.037(6) 0.044(7) 0.036(7)
C10 0.123(10) 0.145(10) 0.122(10) 0.020(7) 0.037(7) 0.053(8)
C11 0.189(18) 0.162(15) 0.192(18) -0.010(12) 0.057(15) 0.039(13)
C12 0.040(7) 0.054(7) 0.056(7) 0.019(6) 0.013(6) 0.010(6)
C13 0.079(11) 0.077(10) 0.108(13) 0.016(9) 0.063(11) 0.019(9)
C14 0.081(11) 0.066(9) 0.087(11) 0.031(8) 0.046(9) 0.028(9)
C15 0.102(13) 0.077(10) 0.087(11) 0.038(9) 0.055(10) 0.048(10)
C16 0.070(10) 0.096(12) 0.063(9) 0.005(8) 0.037(8) 0.030(9)
C17 0.078(10) 0.057(8) 0.057(8) 0.014(6) 0.030(8) 0.023(8)
C18 0.060(9) 0.069(9) 0.051(7) 0.007(7) 0.016(7) 0.023(8)
C19 0.077(11) 0.073(10) 0.116(14) 0.031(10) 0.051(11) 0.029(9)
C20 0.17(2) 0.132(19) 0.089(14) 0.069(14) 0.074(17) 0.068(19)
C21 0.19(3) 0.077(14) 0.110(17) 0.026(13) 0.079(19) 0.025(17)
C22 0.14(2) 0.108(18) 0.13(2) 0.003(15) 0.070(19) 0.016(16)
C23 0.081(13) 0.096(14) 0.089(12) -0.006(10) 0.031(11) 0.012(11)
C24 0.085(11) 0.093(11) 0.057(8) 0.026(8) 0.035(8) 0.053(10)
C25 0.082(13) 0.16(2) 0.065(10) -0.014(11) 0.015(10) 0.064(14)
C26 0.103(15) 0.20(3) 0.053(10) 0.007(12) 0.019(10) 0.072(17)
C27 0.16(2) 0.16(2) 0.058(10) 0.001(11) 0.041(13) 0.085(18)
C28 0.096(13) 0.080(11) 0.075(10) 0.030(9) 0.051(10) 0.021(10)
C29 0.079(11) 0.092(12) 0.086(11) 0.016(9) 0.040(9) 0.043(10)

loop_
_atom_type_symbol
_atom_type_description
_atom_type_scat_dispersion_real
_atom_type_scat_dispersion_imag
_atom_type_scat_source
C C 0.0033 0.0016 'International Tables Vol C Tables 4.2.6.8 and 6.1.1.4'
H H 0.0000 0.0000 'International Tables Vol C Tables 4.2.6.8 and 6.1.1.4'
Au Au -2.0133 8.8022 'International Tables Vol C Tables 4.2.6.8 and 6.1.1.4'
O O 0.0106 0.0060 'International Tables Vol C Tables 4.2.6.8 and 6.1.1.4'
P P 0.1023 0.0942 'International Tables Vol C Tables 4.2.6.8 and 6.1.1.4'

loop_
_geom_angle_atom_site_label_1
_geom_angle_atom_site_label_2
_geom_angle_atom_site_label_3
_geom_angle
_geom_angle_site_symmetry_1
_geom_angle_site_symmetry_3
_geom_angle_publ_flag
C1 Au1 P1 175.1(3) . . ?
C12 P1 Au1 110.4(4) . . ?
C18 P1 Au1 115.1(5) . . ?
C18 P1 C12 104.4(6) . . ?
C18 P1 C24 105.5(7) . . ?
C24 P1 Au1 115.2(5) . . ?
C24 P1 C12 105.3(6) . . ?
C6 O1 C9 121.9(14) . . ?
C10 O2 C11 108(2) . . ?
C2 C1 Au1 169.0(12) . . ?
C1 C2 C3 176.0(18) . . ?
C4 C3 C2 120.4(14) . . ?
C8 C3 C2 124.7(14) . . ?
C8 C3 C4 114.9(14) . . ?
C5 C4 C3 123.0(14) . . ?
C4 C5 C6 118.9(15) . . ?
C5 C6 O1 116.5(14) . . ?
C7 C6 O1 123.2(13) . . ?
C7 C6 C5 120.3(15) . . ?
C8 C7 C6 121.6(14) . . ?
C7 C8 C3 121.0(14) . . ?
O1 C9 C10 111.2(18) . . ?
O2 C10 C9 107(2) . . ?
C13 C12 P1 117.4(10) . . ?
C17 C12 P1 121.3(10) . . ?
C17 C12 C13 120.9(12) . . ?
C12 C13 C14 120.3(12) . . ?
C15 C14 C13 119.0(14) . . ?
C14 C15 C16 122.0(14) . . ?
C15 C16 C17 119.1(14) . . ?
C12 C17 C16 118.5(13) . . ?
C19 C18 P1 120.0(12) . . ?
C23 C18 P1 120.8(14) . . ?
C23 C18 C19 119.0(16) . . ?
C18 C19 C20 120.8(19) . . ?
C21 C20 C19 119(2) . . ?
C22 C21 C20 122(2) . . ?
C21 C22 C23 119(2) . . ?
C18 C23 C22 120(2) . . ?
C25 C24 P1 122.2(11) . . ?
C25 C24 C29 120.2(15) . . ?
C29 C24 P1 117.5(12) . . ?
C24 C25 C26 121.6(16) . . ?
C27 C26 C25 117.1(19) . . ?
C28 C27 C26 122.0(16) . . ?
C27 C28 C29 118.4(15) . . ?
C28 C29 C24 120.5(16) . . ?

loop_
_geom_bond_atom_site_label_1
_geom_bond_atom_site_label_2
_geom_bond_distance
_geom_bond_site_symmetry_2
_geom_bond_publ_flag
Au1 P1 2.274(4) . ?
Au1 C1 2.035(17) . ?
P1 C12 1.845(13) . ?
P1 C18 1.788(15) . ?
P1 C24 1.806(14) . ?
O1 C6 1.386(18) . ?
O1 C9 1.39(2) . ?
O2 C10 1.27(2) . ?
O2 C11 1.50(3) . ?
C1 C2 1.16(2) . ?
C2 C3 1.45(2) . ?
C3 C4 1.41(2) . ?
C3 C8 1.37(2) . ?
C4 C5 1.33(2) . ?
C5 C6 1.340(19) . ?
C6 C7 1.334(19) . ?
C7 C8 1.33(2) . ?
C9 C10 1.526(17) . ?
C12 C13 1.38(2) . ?
C12 C17 1.372(18) . ?
C13 C14 1.40(2) . ?
C14 C15 1.33(2) . ?
C15 C16 1.40(2) . ?
C16 C17 1.405(18) . ?
C18 C19 1.36(2) . ?
C18 C23 1.36(2) . ?
C19 C20 1.42(2) . ?
C20 C21 1.37(3) . ?
C21 C22 1.31(3) . ?
C22 C23 1.45(3) . ?
C24 C25 1.32(2) . ?
C24 C29 1.387(18) . ?
C25 C26 1.40(2) . ?
C26 C27 1.40(2) . ?
C27 C28 1.35(3) . ?
C28 C29 1.39(2) . ?

loop_
_geom_torsion_atom_site_label_1
_geom_torsion_atom_site_label_2
_geom_torsion_atom_site_label_3
_geom_torsion_atom_site_label_4
_geom_torsion
_geom_torsion_site_symmetry_1
_geom_torsion_site_symmetry_2
_geom_torsion_site_symmetry_3
_geom_torsion_site_symmetry_4
_geom_torsion_publ_flag
Au1 P1 C12 C13 -56.4(13) . . . . ?
Au1 P1 C12 C17 117.4(11) . . . . ?
Au1 P1 C18 C19 -20.7(13) . . . . ?
Au1 P1 C18 C23 162.9(11) . . . . ?
Au1 P1 C24 C25 142.3(17) . . . . ?
Au1 P1 C24 C29 -40.2(14) . . . . ?
P1 C12 C13 C14 178.5(13) . . . . ?
P1 C12 C17 C16 -176.3(11) . . . . ?
P1 C18 C19 C20 -177.1(13) . . . . ?
P1 C18 C23 C22 176.5(14) . . . . ?
P1 C24 C25 C26 175.0(18) . . . . ?
P1 C24 C29 C28 -179.1(14) . . . . ?
O1 C6 C7 C8 179.8(15) . . . . ?
O1 C9 C10 O2 -60(2) . . . . ?
C2 C3 C4 C5 -176.8(16) . . . . ?
C2 C3 C8 C7 176.3(15) . . . . ?
C3 C4 C5 C6 -2(3) . . . . ?
C4 C3 C8 C7 -5(2) . . . . ?
C4 C5 C6 O1 179.5(15) . . . . ?
C4 C5 C6 C7 -1(3) . . . . ?
C5 C6 C7 C8 0(3) . . . . ?
C6 O1 C9 C10 178.4(16) . . . . ?
C6 C7 C8 C3 3(3) . . . . ?
C8 C3 C4 C5 5(2) . . . . ?
C9 O1 C6 C5 -163.1(16) . . . . ?
C9 O1 C6 C7 17(2) . . . . ?
C11 O2 C10 C9 168(2) . . . . ?
C12 P1 C18 C19 100.4(12) . . . . ?
C12 P1 C18 C23 -76.0(13) . . . . ?
C12 P1 C24 C25 20.5(19) . . . . ?
C12 P1 C24 C29 -162.0(12) . . . . ?
C12 C13 C14 C15 -4(3) . . . . ?
C13 C12 C17 C16 -3(2) . . . . ?
C13 C14 C15 C16 2(3) . . . . ?
C14 C15 C16 C17 0(3) . . . . ?
C15 C16 C17 C12 0(2) . . . . ?
C17 C12 C13 C14 5(2) . . . . ?
C18 P1 C12 C13 179.4(12) . . . . ?
C18 P1 C12 C17 -6.8(13) . . . . ?
C18 P1 C24 C25 -89.6(18) . . . . ?
C18 P1 C24 C29 87.9(14) . . . . ?
C18 C19 C20 C21 3(3) . . . . ?
C19 C18 C23 C22 0(2) . . . . ?
C19 C20 C21 C22 -4(4) . . . . ?
C20 C21 C22 C23 4(4) . . . . ?
C21 C22 C23 C18 -1(3) . . . . ?
C23 C18 C19 C20 -1(2) . . . . ?
C24 P1 C12 C13 68.6(14) . . . . ?
C24 P1 C12 C17 -117.7(12) . . . . ?
C24 P1 C18 C19 -148.8(11) . . . . ?
C24 P1 C18 C23 34.8(14) . . . . ?
C24 C25 C26 C27 3(4) . . . . ?
C25 C24 C29 C28 -2(3) . . . . ?
C25 C26 C27 C28 0(4) . . . . ?
C26 C27 C28 C29 -4(3) . . . . ?
C27 C28 C29 C24 5(3) . . . . ?
C29 C24 C25 C26 -2(3) . . . . ?
